data_4511853
loop_
_publ_author_name
'Nath, Jayanta K.'
'Mondal, Abhishake'
'Powell, Annie K.'
'Baruah, Jubaraj B.'

_publ_section_title
;
 Structures, Magnetic Properties, and Photoluminescence of Dicarboxylate
 Coordination Polymers of Mn, Co, Ni, Cu
 HavingN-(4-Pyridylmethyl)-1,8-naphthalimide
;
_journal_issue 9
_journal_name_full 'Crystal Growth &amp; Design'
_journal_page_first 4735
_journal_paper_doi 10.1021/cg500882z
_journal_volume 14
_journal_year 2014
_chemical_formula_sum 'C42 H40 Co N4 O12'
_chemical_formula_weight 851.72
_chemical_name_systematic
; 
 ? 
;
_space_group_IT_number 2
_symmetry_cell_setting triclinic
_symmetry_space_group_name_Hall '-P 1'
_symmetry_space_group_name_H-M 'P -1'
_atom_sites_solution_hydrogens geom
_atom_sites_solution_primary direct
_atom_sites_solution_secondary difmap
_audit_creation_method SHELXL-97
_cell_angle_alpha 107.552(9)
_cell_angle_beta 100.654(7)
_cell_angle_gamma 97.990(7)
_cell_formula_units_Z 1
_cell_length_a 5.5869(4)
_cell_length_b 12.0319(13)
_cell_length_c 14.5280(15)
_cell_measurement_reflns_used 2668
_cell_measurement_temperature 296(2)
_cell_measurement_theta_max 28.6303
_cell_measurement_theta_min 2.9565
_cell_volume 895.09(16)
_computing_structure_refinement 'SHELXL-97 (Sheldrick, 1997)'
_computing_structure_solution 'SHELXS-97 (Sheldrick, 1990)'
_diffrn_ambient_temperature 296(2)
_diffrn_measured_fraction_theta_full 0.999
_diffrn_measured_fraction_theta_max 0.999
_diffrn_radiation_monochromator graphite
_diffrn_radiation_source 'fine-focus sealed tube'
_diffrn_radiation_type MoK\a
_diffrn_radiation_wavelength 0.71073
_diffrn_reflns_av_R_equivalents 0.0408
_diffrn_reflns_av_sigmaI/netI 0.0640
_diffrn_reflns_limit_h_max 6
_diffrn_reflns_limit_h_min -6
_diffrn_reflns_limit_k_max 14
_diffrn_reflns_limit_k_min -13
_diffrn_reflns_limit_l_max 17
_diffrn_reflns_limit_l_min -17
_diffrn_reflns_number 5661
_diffrn_reflns_theta_full 25.24
_diffrn_reflns_theta_max 25.24
_diffrn_reflns_theta_min 2.96
_exptl_absorpt_coefficient_mu 0.557
_exptl_absorpt_correction_type none
_exptl_crystal_colour Pink
_exptl_crystal_density_diffrn 1.573
_exptl_crystal_density_method 'not measured'
_exptl_crystal_description needle
_exptl_crystal_F_000 439
_exptl_crystal_size_max 0.34
_exptl_crystal_size_mid 0.26
_exptl_crystal_size_min 0.21
_refine_diff_density_max 0.342
_refine_diff_density_min -0.546
_refine_diff_density_rms 0.081
_refine_ls_extinction_method none
_refine_ls_goodness_of_fit_ref 1.068
_refine_ls_hydrogen_treatment mixed
_refine_ls_matrix_type full
_refine_ls_number_parameters 276
_refine_ls_number_reflns 3231
_refine_ls_number_restraints 2
_refine_ls_restrained_S_all 1.067
_refine_ls_R_factor_all 0.0670
_refine_ls_R_factor_gt 0.0561
_refine_ls_shift/su_max 0.000
_refine_ls_shift/su_mean 0.000
_refine_ls_structure_factor_coef Fsqd
_refine_ls_weighting_details 'calc w=1/[\s^2^(Fo^2^)+(0.0100P)^2^+2.0000P] where P=(Fo^2^+2Fc^2^)/3'
_refine_ls_weighting_scheme calc
_refine_ls_wR_factor_gt 0.1147
_refine_ls_wR_factor_ref 0.1209
_reflns_number_gt 2751
_reflns_number_total 3231
_reflns_threshold_expression >2sigma(I)
_cod_data_source_file cg500882z_si_004.cif
_cod_data_source_block Complex3
_cod_depositor_comments
;
The following automatic conversions were performed:

'_symmetry_cell_setting' value 'Triclinic' changed to 'triclinic'
according to
/home/saulius/struct/COD-crude-data--automatic-downloads/rss-feeds/ACS/lib/dictionaries/cif_core.dic
dictionary named 'cif_core.dic' version 2.4.2 from 2011-04-26.

Automatic conversion script
Id: cif_fix_values 2281 2013-09-26 08:29:07Z andrius 

 Adding full bibliography for 4511850--4511856.cif.
;
_cod_original_cell_volume 895.09(15)
_cod_original_sg_symbol_H-M P-1
_cod_database_code 4511853

loop_
_symmetry_equiv_pos_as_xyz
'x, y, z'
'-x, -y, -z'

loop_
_atom_site_label
_atom_site_type_symbol
_atom_site_fract_x
_atom_site_fract_y
_atom_site_fract_z
_atom_site_U_iso_or_equiv
_atom_site_adp_type
_atom_site_occupancy
_atom_site_symmetry_multiplicity
_atom_site_calc_flag
_atom_site_refinement_flags
Co1 Co 0.5000 0.5000 0.5000 0.02219(18) Uani 1 2 d S
O1 O 0.2433(6) 0.4292(3) -0.0481(3) 0.0667(10) Uani 1 1 d .
O2 O -0.1647(7) 0.0807(3) -0.0441(3) 0.0690(10) Uani 1 1 d .
O3 O 0.7505(4) 0.6386(2) 0.48539(18) 0.0286(6) Uani 1 1 d .
O4 O 0.5375(5) 0.7826(2) 0.5170(3) 0.0532(9) Uani 1 1 d .
O5 O 0.7510(5) 0.3854(2) 0.45945(19) 0.0286(6) Uani 1 1 d D
N1 N 0.3073(5) 0.4432(3) 0.3409(2) 0.0287(7) Uani 1 1 d .
N2 N 0.0511(6) 0.2543(3) -0.0414(2) 0.0403(8) Uani 1 1 d .
C1 C 0.3953(7) 0.3717(4) 0.2711(3) 0.0387(9) Uani 1 1 d .
H1 H 0.5416 0.3479 0.2915 0.046 Uiso 1 1 calc R
C2 C 0.2837(7) 0.3308(4) 0.1705(3) 0.0416(10) Uani 1 1 d .
H2 H 0.3547 0.2812 0.1257 0.050 Uiso 1 1 calc R
C3 C 0.0669(7) 0.3638(3) 0.1370(3) 0.0329(8) Uani 1 1 d .
C4 C -0.0249(7) 0.4388(4) 0.2084(3) 0.0403(10) Uani 1 1 d .
H4 H -0.1693 0.4649 0.1895 0.048 Uiso 1 1 calc R
C5 C 0.0970(7) 0.4752(4) 0.3076(3) 0.0370(9) Uani 1 1 d .
H5 H 0.0293 0.5248 0.3538 0.044 Uiso 1 1 calc R
C6 C -0.0764(8) 0.3216(4) 0.0293(3) 0.0481(11) Uani 1 1 d .
H6A H -0.2353 0.2718 0.0226 0.058 Uiso 1 1 calc R
H6B H -0.1103 0.3904 0.0117 0.058 Uiso 1 1 calc R
C7 C -0.0138(8) 0.1301(4) -0.0763(3) 0.0444(10) Uani 1 1 d .
C8 C 0.1096(8) 0.0662(4) -0.1508(3) 0.0411(10) Uani 1 1 d .
C9 C 0.0550(10) -0.0566(4) -0.1862(4) 0.0607(13) Uani 1 1 d .
H9 H -0.0631 -0.0985 -0.1647 0.073 Uiso 1 1 calc R
C10 C 0.1782(11) -0.1183(5) -0.2548(4) 0.0682(15) Uani 1 1 d .
H10 H 0.1407 -0.2012 -0.2786 0.082 Uiso 1 1 calc R
C11 C 0.3512(10) -0.0589(5) -0.2868(3) 0.0624(14) Uani 1 1 d .
H11 H 0.4324 -0.1016 -0.3316 0.075 Uiso 1 1 calc R
C12 C 0.4093(8) 0.0664(4) -0.2533(3) 0.0460(11) Uani 1 1 d .
C13 C 0.2839(7) 0.1298(4) -0.1843(3) 0.0375(9) Uani 1 1 d .
C14 C 0.5833(9) 0.1325(5) -0.2859(3) 0.0591(14) Uani 1 1 d .
H14 H 0.6661 0.0926 -0.3314 0.071 Uiso 1 1 calc R
C15 C 0.6322(9) 0.2533(5) -0.2520(4) 0.0612(14) Uani 1 1 d .
H15 H 0.7478 0.2951 -0.2746 0.073 Uiso 1 1 calc R
C16 C 0.5111(8) 0.3160(5) -0.1834(3) 0.0530(12) Uani 1 1 d .
H16 H 0.5475 0.3989 -0.1602 0.064 Uiso 1 1 calc R
C17 C 0.3389(7) 0.2552(4) -0.1505(3) 0.0388(9) Uani 1 1 d .
C18 C 0.2119(8) 0.3217(4) -0.0776(3) 0.0430(10) Uani 1 1 d .
C19 C 0.7191(6) 0.7440(3) 0.4931(3) 0.0274(8) Uani 1 1 d .
C20 C 0.9102(7) 0.8249(3) 0.4682(3) 0.0355(9) Uani 1 1 d .
H20A H 0.8811 0.8029 0.3965 0.043 Uiso 1 1 calc R
H20B H 1.0748 0.8132 0.4932 0.043 Uiso 1 1 calc R
C21 C 0.9026(7) 0.9593(4) 0.5131(3) 0.0420(10) Uani 1 1 d .
H21A H 0.7380 0.9711 0.4883 0.050 Uiso 1 1 calc R
H21B H 0.9327 0.9815 0.5849 0.050 Uiso 1 1 calc R
H5A H 0.901(4) 0.386(4) 0.479(3) 0.064(16) Uiso 1 1 d D
H5B H 0.667(8) 0.329(3) 0.470(4) 0.079(18) Uiso 1 1 d D
O6 O 0.476(3) 0.1165(13) 0.0516(10) 0.394(8) Uani 1 1 d .

loop_
_atom_site_aniso_label
_atom_site_aniso_U_11
_atom_site_aniso_U_22
_atom_site_aniso_U_33
_atom_site_aniso_U_23
_atom_site_aniso_U_13
_atom_site_aniso_U_12
Co1 0.0192(3) 0.0211(3) 0.0258(4) 0.0074(3) 0.0069(3) 0.0017(3)
O1 0.070(2) 0.0356(19) 0.081(3) 0.0033(17) 0.0132(19) 0.0136(16)
O2 0.082(3) 0.070(2) 0.068(2) 0.031(2) 0.034(2) 0.016(2)
O3 0.0245(12) 0.0250(13) 0.0388(14) 0.0131(11) 0.0105(11) 0.0036(10)
O4 0.0383(16) 0.0318(16) 0.107(3) 0.0319(17) 0.0409(17) 0.0132(13)
O5 0.0227(13) 0.0279(14) 0.0377(15) 0.0119(12) 0.0099(11) 0.0073(11)
N1 0.0264(15) 0.0307(17) 0.0275(16) 0.0084(13) 0.0075(13) 0.0029(13)
N2 0.047(2) 0.044(2) 0.0245(16) 0.0036(15) 0.0025(15) 0.0154(17)
C1 0.031(2) 0.049(3) 0.033(2) 0.0087(19) 0.0066(17) 0.0140(18)
C2 0.042(2) 0.051(3) 0.029(2) 0.0045(19) 0.0101(18) 0.020(2)
C3 0.034(2) 0.034(2) 0.0268(19) 0.0065(16) 0.0057(16) 0.0035(16)
C4 0.035(2) 0.051(3) 0.035(2) 0.0129(19) 0.0048(18) 0.0182(19)
C5 0.039(2) 0.042(2) 0.031(2) 0.0079(18) 0.0114(17) 0.0158(18)
C6 0.046(2) 0.060(3) 0.030(2) 0.002(2) 0.0015(19) 0.022(2)
C7 0.052(3) 0.048(3) 0.033(2) 0.017(2) 0.007(2) 0.011(2)
C8 0.053(3) 0.037(2) 0.030(2) 0.0084(18) 0.0023(19) 0.013(2)
C9 0.082(4) 0.041(3) 0.056(3) 0.014(2) 0.016(3) 0.010(3)
C10 0.093(4) 0.038(3) 0.063(3) 0.003(3) 0.008(3) 0.025(3)
C11 0.075(4) 0.060(3) 0.042(3) -0.002(2) 0.008(3) 0.031(3)
C12 0.047(2) 0.056(3) 0.030(2) 0.008(2) 0.0028(19) 0.022(2)
C13 0.041(2) 0.043(2) 0.0246(19) 0.0092(17) -0.0015(17) 0.0126(19)
C14 0.046(3) 0.090(4) 0.041(3) 0.015(3) 0.011(2) 0.026(3)
C15 0.044(3) 0.087(4) 0.054(3) 0.030(3) 0.009(2) 0.007(3)
C16 0.046(3) 0.055(3) 0.051(3) 0.020(2) -0.003(2) 0.002(2)
C17 0.040(2) 0.041(2) 0.029(2) 0.0090(18) -0.0026(17) 0.0087(19)
C18 0.045(2) 0.039(2) 0.033(2) 0.0031(19) -0.0052(19) 0.0117(19)
C19 0.0217(17) 0.0256(19) 0.035(2) 0.0115(16) 0.0065(15) 0.0010(15)
C20 0.0272(19) 0.035(2) 0.050(2) 0.0231(19) 0.0122(17) 0.0035(16)
C21 0.037(2) 0.036(2) 0.057(3) 0.021(2) 0.014(2) 0.0053(18)
O6 0.415(18) 0.404(19) 0.365(17) 0.094(14) 0.058(14) 0.219(16)

loop_
_atom_type_symbol
_atom_type_description
_atom_type_scat_dispersion_real
_atom_type_scat_dispersion_imag
_atom_type_scat_source
C C 0.0033 0.0016 'International Tables Vol C Tables 4.2.6.8 and 6.1.1.4'
H H 0.0000 0.0000 'International Tables Vol C Tables 4.2.6.8 and 6.1.1.4'
Co Co 0.3494 0.9721 'International Tables Vol C Tables 4.2.6.8 and 6.1.1.4'
N N 0.0061 0.0033 'International Tables Vol C Tables 4.2.6.8 and 6.1.1.4'
O O 0.0106 0.0060 'International Tables Vol C Tables 4.2.6.8 and 6.1.1.4'

loop_
_geom_angle_atom_site_label_1
_geom_angle_atom_site_label_2
_geom_angle_atom_site_label_3
_geom_angle
_geom_angle_site_symmetry_1
_geom_angle_site_symmetry_3
O3 Co1 O3 180.0 2_666 .
O3 Co1 O5 88.14(9) 2_666 2_666
O3 Co1 O5 91.86(9) . 2_666
O3 Co1 O5 91.86(9) 2_666 .
O3 Co1 O5 88.14(9) . .
O5 Co1 O5 180.000(1) 2_666 .
O3 Co1 N1 91.21(10) 2_666 2_666
O3 Co1 N1 88.79(10) . 2_666
O5 Co1 N1 88.53(10) 2_666 2_666
O5 Co1 N1 91.47(10) . 2_666
O3 Co1 N1 88.79(10) 2_666 .
O3 Co1 N1 91.21(10) . .
O5 Co1 N1 91.47(10) 2_666 .
O5 Co1 N1 88.53(10) . .
N1 Co1 N1 179.999(1) 2_666 .
C19 O3 Co1 127.1(2) . .
Co1 O5 H5A 136(3) . .
Co1 O5 H5B 93(4) . .
H5A O5 H5B 108(5) . .
C1 N1 C5 115.5(3) . .
C1 N1 Co1 121.0(2) . .
C5 N1 Co1 123.6(2) . .
C7 N2 C18 124.4(3) . .
C7 N2 C6 119.0(4) . .
C18 N2 C6 116.2(4) . .
N1 C1 C2 124.4(4) . .
N1 C1 H1 117.8 . .
C2 C1 H1 117.8 . .
C3 C2 C1 119.7(4) . .
C3 C2 H2 120.1 . .
C1 C2 H2 120.1 . .
C2 C3 C4 116.5(3) . .
C2 C3 C6 124.5(3) . .
C4 C3 C6 119.1(3) . .
C5 C4 C3 120.3(4) . .
C5 C4 H4 119.8 . .
C3 C4 H4 119.8 . .
N1 C5 C4 123.6(4) . .
N1 C5 H5 118.2 . .
C4 C5 H5 118.2 . .
N2 C6 C3 114.6(3) . .
N2 C6 H6A 108.6 . .
C3 C6 H6A 108.6 . .
N2 C6 H6B 108.6 . .
C3 C6 H6B 108.6 . .
H6A C6 H6B 107.6 . .
O2 C7 N2 119.3(4) . .
O2 C7 C8 123.5(4) . .
N2 C7 C8 117.2(4) . .
C9 C8 C13 120.4(4) . .
C9 C8 C7 119.4(4) . .
C13 C8 C7 120.2(4) . .
C8 C9 C10 119.8(5) . .
C8 C9 H9 120.1 . .
C10 C9 H9 120.1 . .
C11 C10 C9 121.0(5) . .
C11 C10 H10 119.5 . .
C9 C10 H10 119.5 . .
C10 C11 C12 120.9(5) . .
C10 C11 H11 119.6 . .
C12 C11 H11 119.6 . .
C11 C12 C14 123.2(5) . .
C11 C12 C13 118.6(5) . .
C14 C12 C13 118.2(4) . .
C8 C13 C17 121.4(4) . .
C8 C13 C12 119.4(4) . .
C17 C13 C12 119.3(4) . .
C15 C14 C12 121.1(5) . .
C15 C14 H14 119.4 . .
C12 C14 H14 119.4 . .
C14 C15 C16 120.9(5) . .
C14 C15 H15 119.6 . .
C16 C15 H15 119.6 . .
C17 C16 C15 119.9(5) . .
C17 C16 H16 120.1 . .
C15 C16 H16 120.1 . .
C16 C17 C13 120.6(4) . .
C16 C17 C18 119.8(4) . .
C13 C17 C18 119.5(4) . .
O1 C18 N2 119.9(4) . .
O1 C18 C17 123.1(5) . .
N2 C18 C17 117.0(4) . .
O4 C19 O3 123.8(3) . .
O4 C19 C20 118.0(3) . .
O3 C19 C20 118.2(3) . .
C19 C20 C21 112.7(3) . .
C19 C20 H20A 109.0 . .
C21 C20 H20A 109.0 . .
C19 C20 H20B 109.0 . .
C21 C20 H20B 109.0 . .
H20A C20 H20B 107.8 . .
C21 C21 C20 112.3(4) 2_776 .
C21 C21 H21A 109.2 2_776 .
C20 C21 H21A 109.2 . .
C21 C21 H21B 109.2 2_776 .
C20 C21 H21B 109.2 . .
H21A C21 H21B 107.9 . .

loop_
_geom_bond_atom_site_label_1
_geom_bond_atom_site_label_2
_geom_bond_distance
_geom_bond_site_symmetry_2
Co1 O3 2.112(2) 2_666
Co1 O3 2.112(2) .
Co1 O5 2.137(2) 2_666
Co1 O5 2.137(2) .
Co1 N1 2.212(3) 2_666
Co1 N1 2.212(3) .
O1 C18 1.210(5) .
O2 C7 1.207(5) .
O3 C19 1.279(4) .
O4 C19 1.237(4) .
O5 H5A 0.831(19) .
O5 H5B 0.84(2) .
N1 C1 1.336(5) .
N1 C5 1.339(5) .
N2 C7 1.396(5) .
N2 C18 1.403(6) .
N2 C6 1.465(5) .
C1 C2 1.382(5) .
C1 H1 0.9300 .
C2 C3 1.376(5) .
C2 H2 0.9300 .
C3 C4 1.384(5) .
C3 C6 1.514(5) .
C4 C5 1.380(5) .
C4 H4 0.9300 .
C5 H5 0.9300 .
C6 H6A 0.9700 .
C6 H6B 0.9700 .
C7 C8 1.469(6) .
C8 C9 1.379(6) .
C8 C13 1.401(6) .
C9 C10 1.403(7) .
C9 H9 0.9300 .
C10 C11 1.355(7) .
C10 H10 0.9300 .
C11 C12 1.406(7) .
C11 H11 0.9300 .
C12 C14 1.408(7) .
C12 C13 1.424(6) .
C13 C17 1.407(6) .
C14 C15 1.356(7) .
C14 H14 0.9300 .
C15 C16 1.399(7) .
C15 H15 0.9300 .
C16 C17 1.369(6) .
C16 H16 0.9300 .
C17 C18 1.480(6) .
C19 C20 1.510(5) .
C20 C21 1.561(5) .
C20 H20A 0.9700 .
C20 H20B 0.9700 .
C21 C21 1.540(7) 2_776
C21 H21A 0.9700 .
C21 H21B 0.9700 .

loop_
_geom_torsion_atom_site_label_1
_geom_torsion_atom_site_label_2
_geom_torsion_atom_site_label_3
_geom_torsion_atom_site_label_4
_geom_torsion
_geom_torsion_site_symmetry_1
_geom_torsion_site_symmetry_4
O3 Co1 O3 C19 -152(44) 2_666 .
O5 Co1 O3 C19 -4.7(3) 2_666 .
O5 Co1 O3 C19 175.3(3) . .
N1 Co1 O3 C19 -93.2(3) 2_666 .
N1 Co1 O3 C19 86.8(3) . .
O3 Co1 N1 C1 -96.9(3) 2_666 .
O3 Co1 N1 C1 83.1(3) . .
O5 Co1 N1 C1 175.0(3) 2_666 .
O5 Co1 N1 C1 -5.0(3) . .
N1 Co1 N1 C1 -3(15) 2_666 .
O3 Co1 N1 C5 82.2(3) 2_666 .
O3 Co1 N1 C5 -97.8(3) . .
O5 Co1 N1 C5 -5.9(3) 2_666 .
O5 Co1 N1 C5 174.1(3) . .
N1 Co1 N1 C5 176(15) 2_666 .
C5 N1 C1 C2 -0.2(6) . .
Co1 N1 C1 C2 178.9(3) . .
N1 C1 C2 C3 -0.1(7) . .
C1 C2 C3 C4 0.7(6) . .
C1 C2 C3 C6 -177.9(4) . .
C2 C3 C4 C5 -1.1(6) . .
C6 C3 C4 C5 177.6(4) . .
C1 N1 C5 C4 -0.2(6) . .
Co1 N1 C5 C4 -179.3(3) . .
C3 C4 C5 N1 0.9(7) . .
C7 N2 C6 C3 99.0(4) . .
C18 N2 C6 C3 -88.0(5) . .
C2 C3 C6 N2 -8.3(6) . .
C4 C3 C6 N2 173.1(4) . .
C18 N2 C7 O2 -175.9(4) . .
C6 N2 C7 O2 -3.4(6) . .
C18 N2 C7 C8 4.7(6) . .
C6 N2 C7 C8 177.1(3) . .
O2 C7 C8 C9 -0.6(7) . .
N2 C7 C8 C9 178.8(4) . .
O2 C7 C8 C13 -179.7(4) . .
N2 C7 C8 C13 -0.3(6) . .
C13 C8 C9 C10 1.3(7) . .
C7 C8 C9 C10 -177.9(4) . .
C8 C9 C10 C11 0.1(8) . .
C9 C10 C11 C12 -0.9(8) . .
C10 C11 C12 C14 -178.6(4) . .
C10 C11 C12 C13 0.4(7) . .
C9 C8 C13 C17 178.8(4) . .
C7 C8 C13 C17 -2.1(6) . .
C9 C8 C13 C12 -1.7(6) . .
C7 C8 C13 C12 177.4(3) . .
C11 C12 C13 C8 0.9(6) . .
C14 C12 C13 C8 179.9(4) . .
C11 C12 C13 C17 -179.6(4) . .
C14 C12 C13 C17 -0.6(6) . .
C11 C12 C14 C15 179.6(4) . .
C13 C12 C14 C15 0.5(6) . .
C12 C14 C15 C16 0.1(7) . .
C14 C15 C16 C17 -0.7(7) . .
C15 C16 C17 C13 0.6(6) . .
C15 C16 C17 C18 179.7(4) . .
C8 C13 C17 C16 179.5(4) . .
C12 C13 C17 C16 0.0(6) . .
C8 C13 C17 C18 0.4(6) . .
C12 C13 C17 C18 -179.1(3) . .
C7 N2 C18 O1 174.5(4) . .
C6 N2 C18 O1 1.9(5) . .
C7 N2 C18 C17 -6.3(5) . .
C6 N2 C18 C17 -178.9(3) . .
C16 C17 C18 O1 3.7(6) . .
C13 C17 C18 O1 -177.2(4) . .
C16 C17 C18 N2 -175.5(3) . .
C13 C17 C18 N2 3.6(5) . .
Co1 O3 C19 O4 4.8(5) . .
Co1 O3 C19 C20 -173.1(2) . .
O4 C19 C20 C21 21.2(5) . .
O3 C19 C20 C21 -160.8(3) . .
C19 C20 C21 C21 -179.8(4) . 2_776
